data_4320006
loop_
_publ_author_name
'Anindya Das'
'Falguni Basuli'
'Larry R. Falvello'
'Samaresh Bhattacharya'

_publ_section_title
;
 Unusual Transformation of N-Arylbenzohydroxamic Acids Mediated by Osmium.
 Formation of Organometallic Complexes of Osmium(III)
;
_journal_name_full 'Inorganic Chemistry'
_journal_page_first 4085
_journal_page_last 4088
_journal_paper_doi 10.1021/ic0012569
_journal_volume 40
_journal_year 2001
_chemical_formula_sum 'C33 H25 Cl N5 O5 Os'
_chemical_formula_weight 797.23
_chemical_name_systematic
;
?
;
_space_group_IT_number 19
_symmetry_cell_setting orthorhombic
_symmetry_space_group_name_Hall 'P 2ac 2ab'
_symmetry_space_group_name_H-M 'P 21 21 21'
_atom_sites_solution_hydrogens geom
_atom_sites_solution_primary direct
_atom_sites_solution_secondary difmap
_audit_creation_method SHELXL-97
_cell_angle_alpha 90.00
_cell_angle_beta 90.00
_cell_angle_gamma 90.00
_cell_formula_units_Z 4
_cell_length_a 10.660(5)
_cell_length_b 14.990(4)
_cell_length_c 18.662(3)
_cell_measurement_reflns_used 25
_cell_measurement_temperature 298(2)
_cell_measurement_theta_max 15.7
_cell_measurement_theta_min 13.7
_cell_volume 2982.1(17)
_computing_cell_refinement 'CAD4-PC V2.0 (Nonius, 1996)'
_computing_data_collection 'CAD4-PC V2.0 (Nonius, 1996)'
_computing_data_reduction 'XCAD4B (Harms, 1996)'
_computing_molecular_graphics 'SHELXTL Rel. 5.05/VMS (Siemens, 1996)'
_computing_publication_material 'SHELX-97 (Sheldrick, 1997)'
_computing_structure_refinement 'SHELXL-97 (Sheldrick, 1997)'
_computing_structure_solution 'SHELXS-97 (Sheldrick, 1990)'
_diffrn_ambient_temperature 297(2)
_diffrn_measured_fraction_theta_full 0.995
_diffrn_measured_fraction_theta_max 0.995
_diffrn_measurement_device_type 'Nonius CAD-4'
_diffrn_measurement_method 'omega scans'
_diffrn_radiation_monochromator graphite
_diffrn_radiation_source 'fine-focus sealed tube'
_diffrn_radiation_type MoK\a
_diffrn_radiation_wavelength 0.71073
_diffrn_reflns_av_R_equivalents 0.0000
_diffrn_reflns_av_sigmaI/netI 0.0769
_diffrn_reflns_limit_h_max 12
_diffrn_reflns_limit_h_min 0
_diffrn_reflns_limit_k_max 17
_diffrn_reflns_limit_k_min 0
_diffrn_reflns_limit_l_max 22
_diffrn_reflns_limit_l_min 0
_diffrn_reflns_number 2950
_diffrn_reflns_theta_full 24.98
_diffrn_reflns_theta_max 24.98
_diffrn_reflns_theta_min 2.18
_diffrn_standards_interval_time 30
_diffrn_standards_number 3
_exptl_absorpt_coefficient_mu 4.418
_exptl_absorpt_correction_T_max 0.972
_exptl_absorpt_correction_T_min 0.640
_exptl_absorpt_correction_type psi-scan
_exptl_crystal_colour brown
_exptl_crystal_density_diffrn 1.776
_exptl_crystal_density_method 'not measured'
_exptl_crystal_F_000 1564
_exptl_crystal_size_max 0.27
_exptl_crystal_size_mid 0.12
_exptl_crystal_size_min 0.11
_refine_diff_density_max 2.790
_refine_diff_density_min -1.383
_refine_diff_density_rms 0.168
_refine_ls_abs_structure_details 'Flack H D (1983), Acta Cryst. A39, 876-881'
_refine_ls_abs_structure_Flack 0.53(3)
_refine_ls_extinction_method none
_refine_ls_goodness_of_fit_ref 1.032
_refine_ls_hydrogen_treatment mixed
_refine_ls_matrix_type full
_refine_ls_number_parameters 407
_refine_ls_number_reflns 2950
_refine_ls_number_restraints 0
_refine_ls_restrained_S_all 1.032
_refine_ls_R_factor_all 0.0922
_refine_ls_R_factor_gt 0.0558
_refine_ls_shift/su_max 0.022
_refine_ls_shift/su_mean 0.004
_refine_ls_structure_factor_coef Fsqd
_refine_ls_weighting_details 'w=1/[\s^2^(Fo^2^)+(0.0797P)^2^+0.0000P] where P=(Fo^2^+2Fc^2^)/3'
_refine_ls_weighting_scheme calc
_refine_ls_wR_factor_gt 0.1253
_refine_ls_wR_factor_ref 0.1426
_reflns_number_gt 2267
_reflns_number_total 2950
_reflns_threshold_expression >2sigma(I)
_cod_data_source_file ic0012569.cif
_cod_data_source_block cpdA
_cod_depositor_comments
;
The following automatic conversions were performed:

'_exptl_absorpt_correction_type' tag value 'psi-scans' was replaced
with 'psi-scan' value.

Automatic conversion script
Id: cif_fix_values 1646 2011-03-28 12:23:43Z adriana 

The following automatic conversions were performed:

'_refine_ls_weighting_scheme' value 'calc
w=1/[\s^2^(Fo^2^)+(0.0797P)^2^+0.0000P] where P=(Fo^2^+2Fc^2^)/3' was
changed to 'calc'. New tag '_refine_ls_weighting_details' was
created. The value of the new tag was set to
'w=1/[\s^2^(Fo^2^)+(0.0797P)^2^+0.0000P] where P=(Fo^2^+2Fc^2^)/3'.

Automatic conversion script
Id: cif_fix_values 3143 2015-03-26 13:38:13Z robertas 
;
_cod_database_code 4320006

loop_
_symmetry_equiv_pos_as_xyz
'x, y, z'
'-x+1/2, -y, z+1/2'
'-x, y+1/2, -z+1/2'
'x+1/2, -y+1/2, -z'

loop_
_atom_site_label
_atom_site_type_symbol
_atom_site_fract_x
_atom_site_fract_y
_atom_site_fract_z
_atom_site_U_iso_or_equiv
_atom_site_adp_type
_atom_site_occupancy
_atom_site_calc_flag
_atom_site_refinement_flags
_atom_site_disorder_assembly
_atom_site_disorder_group
Os1 Os 0.16980(7) 0.25726(5) 0.21467(3) 0.0397(2) Uani 1 d . . .
N1 N 0.1612(17) 0.3561(9) 0.1370(8) 0.040(3) Uani 1 d . . .
N2 N 0.2921(15) 0.3612(10) 0.2579(8) 0.041(4) Uani 1 d . . .
C1 C 0.095(2) 0.3498(13) 0.0765(11) 0.057(6) Uani 1 d . . .
H1 H 0.0457 0.2999 0.0676 0.068 Uiso 1 calc R . .
C2 C 0.102(2) 0.4180(15) 0.0275(12) 0.060(6) Uani 1 d . . .
H2 H 0.0518 0.4136 -0.0132 0.072 Uiso 1 calc R . .
C3 C 0.173(2) 0.4888(13) 0.0338(10) 0.062(6) Uani 1 d . . .
H3 H 0.1761 0.5325 -0.0015 0.074 Uiso 1 calc R . .
C4 C 0.247(2) 0.4952(14) 0.0979(12) 0.060(6) Uani 1 d . . .
H4 H 0.3002 0.5434 0.1051 0.072 Uiso 1 calc R . .
C5 C 0.2367(19) 0.4306(11) 0.1474(11) 0.045(5) Uani 1 d . . .
C6 C 0.3066(18) 0.4306(10) 0.2156(10) 0.045(4) Uani 1 d . . .
C7 C 0.387(2) 0.4999(12) 0.2342(10) 0.056(6) Uani 1 d . . .
H7 H 0.4004 0.5481 0.2038 0.067 Uiso 1 calc R . .
C8 C 0.447(2) 0.4942(13) 0.2991(11) 0.061(6) Uani 1 d . . .
H8 H 0.5006 0.5399 0.3135 0.073 Uiso 1 calc R . .
C9 C 0.430(2) 0.4242(14) 0.3419(12) 0.059(6) Uani 1 d . . .
H9 H 0.4724 0.4200 0.3852 0.071 Uiso 1 calc R . .
C10 C 0.347(2) 0.3581(13) 0.3213(10) 0.053(6) Uani 1 d . . .
H10 H 0.3298 0.3111 0.3523 0.064 Uiso 1 calc R . .
N3 N 0.0216(15) 0.3028(9) 0.2783(8) 0.043(4) Uani 1 d . . .
N4 N 0.1741(17) 0.1678(9) 0.2975(8) 0.047(4) Uani 1 d . . .
C11 C -0.0512(19) 0.3705(14) 0.2636(11) 0.054(5) Uani 1 d . . .
H11 H -0.0279 0.4068 0.2255 0.064 Uiso 1 calc R . .
C12 C -0.1594(17) 0.3926(15) 0.2997(11) 0.059(6) Uani 1 d . . .
H12 H -0.2120 0.4386 0.2852 0.071 Uiso 1 calc R . .
C13 C -0.183(2) 0.3414(15) 0.3587(15) 0.078(7) Uani 1 d . . .
H13 H -0.2527 0.3558 0.3865 0.093 Uiso 1 calc R . .
C14 C -0.110(2) 0.2692(13) 0.3798(11) 0.061(6) Uani 1 d . . .
H14 H -0.1304 0.2340 0.4192 0.073 Uiso 1 calc R . .
C15 C -0.0037(17) 0.2531(13) 0.3368(9) 0.047(4) Uani 1 d . . .
C16 C 0.083(2) 0.1786(13) 0.3482(12) 0.051(5) Uani 1 d . . .
C17 C 0.081(3) 0.1215(17) 0.4073(12) 0.075(8) Uani 1 d . . .
H17 H 0.0208 0.1289 0.4427 0.090 Uiso 1 calc R . .
C18 C 0.169(3) 0.0543(15) 0.4138(11) 0.072(7) Uani 1 d . . .
H18 H 0.1674 0.0158 0.4529 0.086 Uiso 1 calc R . .
C19 C 0.253(2) 0.0460(13) 0.3636(13) 0.064(6) Uani 1 d . . .
H19 H 0.3116 0.0003 0.3673 0.077 Uiso 1 calc R . .
C20 C 0.2590(19) 0.1029(14) 0.3047(11) 0.053(5) Uani 1 d . . .
H20 H 0.3218 0.0958 0.2706 0.064 Uiso 1 calc R . .
N5 N 0.3017(15) 0.1962(10) 0.1523(8) 0.044(4) Uani 1 d . . .
C21 C 0.267(2) 0.1242(14) 0.1103(11) 0.048(5) Uani 1 d . . .
O1 O 0.3397(15) 0.0861(9) 0.0717(7) 0.063(4) Uani 1 d . . .
C22 C 0.1335(19) 0.1087(12) 0.1156(10) 0.044(5) Uani 1 d . . .
C23 C 0.075(2) 0.0382(12) 0.0787(10) 0.049(5) Uani 1 d . . .
H23 H 0.1212 0.0006 0.0492 0.059 Uiso 1 calc R . .
C24 C -0.050(2) 0.0257(14) 0.0869(13) 0.063(6) Uani 1 d . . .
H24 H -0.0904 -0.0191 0.0611 0.075 Uiso 1 calc R . .
C25 C -0.117(2) 0.0764(17) 0.1311(14) 0.075(7) Uani 1 d . . .
H25 H -0.2021 0.0653 0.1368 0.090 Uiso 1 calc R . .
C26 C -0.062(2) 0.1453(15) 0.1689(13) 0.070(7) Uani 1 d . . .
H26 H -0.1116 0.1820 0.1974 0.084 Uiso 1 calc R . .
C27 C 0.0649(17) 0.1599(14) 0.1649(11) 0.046(5) Uani 1 d . . .
C28 C 0.4257(16) 0.2327(11) 0.1452(9) 0.040(4) Uani 1 d . . .
C29 C 0.463(2) 0.2713(17) 0.0799(12) 0.073(7) Uani 1 d . . .
H29 H 0.4069 0.2748 0.0419 0.088 Uiso 1 calc R . .
C30 C 0.584(3) 0.3041(18) 0.0721(15) 0.081(8) Uani 1 d . . .
H30 H 0.6105 0.3271 0.0283 0.097 Uiso 1 calc R . .
C31 C 0.665(3) 0.3027(18) 0.1288(15) 0.088(8) Uani 1 d . . .
H31 H 0.7451 0.3264 0.1237 0.105 Uiso 1 calc R . .
C32 C 0.629(2) 0.2660(13) 0.1946(12) 0.062(6) Uani 1 d . . .
H32 H 0.6848 0.2629 0.2329 0.074 Uiso 1 calc R . .
C33 C 0.5076(18) 0.2344(13) 0.2007(10) 0.053(5) Uani 1 d . . .
H33 H 0.4808 0.2133 0.2450 0.063 Uiso 1 calc R . .
Cl1 Cl 0.0440(7) 0.3080(4) 0.5583(3) 0.0653(17) Uani 1 d . . .
O2 O -0.034(2) 0.3787(17) 0.5405(12) 0.156(12) Uani 1 d . . .
O3 O 0.075(2) 0.3143(13) 0.6308(10) 0.111(8) Uani 1 d . . .
O4 O -0.013(3) 0.2267(14) 0.5470(9) 0.168(13) Uani 1 d . . .
O5 O 0.153(2) 0.3151(16) 0.5145(10) 0.117(7) Uani 1 d . . .

loop_
_atom_site_aniso_label
_atom_site_aniso_U_11
_atom_site_aniso_U_22
_atom_site_aniso_U_33
_atom_site_aniso_U_23
_atom_site_aniso_U_13
_atom_site_aniso_U_12
Os1 0.0408(4) 0.0438(4) 0.0344(3) -0.0039(4) -0.0003(4) -0.0015(4)
N1 0.039(9) 0.045(8) 0.035(8) -0.003(6) -0.001(9) -0.003(9)
N2 0.045(11) 0.040(9) 0.037(8) -0.007(6) 0.006(7) -0.010(7)
C1 0.080(17) 0.044(11) 0.047(12) -0.011(9) -0.028(12) 0.005(11)
C2 0.056(14) 0.069(14) 0.056(13) 0.003(11) -0.027(11) 0.024(12)
C3 0.076(16) 0.058(12) 0.052(12) 0.018(9) -0.010(14) -0.003(15)
C4 0.046(13) 0.058(13) 0.074(16) 0.021(11) 0.007(12) -0.011(10)
C5 0.045(12) 0.038(10) 0.052(12) 0.008(9) -0.002(10) 0.001(9)
C6 0.053(12) 0.042(9) 0.042(10) -0.001(9) -0.007(11) -0.006(8)
C7 0.066(14) 0.043(11) 0.058(14) 0.015(9) 0.010(11) -0.010(10)
C8 0.080(17) 0.050(11) 0.053(13) 0.011(10) 0.004(12) -0.014(11)
C9 0.048(13) 0.068(14) 0.062(14) -0.001(11) -0.011(11) -0.014(11)
C10 0.071(17) 0.055(11) 0.034(10) 0.010(8) 0.000(12) 0.010(13)
N3 0.041(9) 0.044(8) 0.044(9) -0.010(7) -0.002(9) 0.001(7)
N4 0.049(9) 0.041(7) 0.051(9) -0.006(7) 0.001(10) -0.005(9)
C11 0.047(13) 0.064(13) 0.050(12) -0.007(9) -0.002(10) -0.002(11)
C12 0.011(8) 0.105(15) 0.061(14) 0.015(12) 0.006(10) 0.009(10)
C13 0.046(14) 0.084(16) 0.10(2) -0.020(15) 0.009(16) 0.015(14)
C14 0.071(14) 0.060(14) 0.053(12) 0.005(10) 0.026(11) -0.016(12)
C15 0.042(9) 0.047(10) 0.053(10) -0.005(10) -0.002(8) 0.003(12)
C16 0.055(14) 0.051(12) 0.048(12) 0.010(10) -0.007(11) -0.024(10)
C17 0.10(2) 0.086(18) 0.038(12) -0.001(12) -0.002(14) -0.021(17)
C18 0.10(2) 0.076(15) 0.038(11) 0.011(10) -0.015(16) -0.036(18)
C19 0.077(17) 0.043(12) 0.071(15) -0.004(11) 0.013(15) -0.013(12)
C20 0.024(10) 0.072(14) 0.064(15) 0.006(11) 0.000(10) 0.003(10)
N5 0.046(11) 0.050(9) 0.036(8) -0.010(7) 0.000(8) 0.006(7)
C21 0.045(13) 0.061(13) 0.039(11) -0.010(10) 0.006(10) -0.013(11)
O1 0.062(10) 0.063(8) 0.065(9) -0.022(7) 0.012(9) 0.013(9)
C22 0.048(14) 0.044(11) 0.042(12) -0.010(8) 0.012(10) -0.002(9)
C23 0.080(16) 0.040(10) 0.027(9) -0.006(8) -0.001(10) -0.017(10)
C24 0.045(14) 0.053(13) 0.091(18) -0.026(12) -0.002(13) -0.004(11)
C25 0.042(13) 0.100(19) 0.083(18) -0.003(15) -0.016(14) -0.017(13)
C26 0.075(18) 0.065(15) 0.069(16) -0.021(12) 0.013(14) 0.004(13)
C27 0.017(10) 0.060(14) 0.060(14) 0.005(10) 0.000(9) -0.005(9)
C28 0.043(10) 0.033(10) 0.045(10) -0.005(8) 0.006(9) 0.003(8)
C29 0.059(14) 0.10(2) 0.057(13) 0.000(13) 0.003(11) -0.022(15)
C30 0.074(19) 0.10(2) 0.069(17) 0.003(15) 0.041(16) -0.010(16)
C31 0.044(14) 0.12(2) 0.10(2) -0.013(17) 0.014(18) -0.016(17)
C32 0.070(14) 0.048(11) 0.067(13) -0.011(10) -0.009(11) -0.020(11)
C33 0.034(9) 0.063(13) 0.061(12) -0.020(11) -0.015(9) -0.003(10)
Cl1 0.095(5) 0.057(3) 0.044(3) 0.002(2) 0.001(3) -0.007(3)
O2 0.16(2) 0.18(2) 0.125(18) 0.057(17) 0.047(18) 0.11(2)
O3 0.16(2) 0.110(15) 0.057(11) -0.002(11) 0.013(14) -0.020(15)
O4 0.33(4) 0.132(18) 0.047(10) -0.002(10) 0.023(17) -0.13(2)
O5 0.100(17) 0.168(19) 0.082(13) -0.015(13) 0.016(14) 0.018(16)

loop_
_atom_type_symbol
_atom_type_description
_atom_type_scat_dispersion_real
_atom_type_scat_dispersion_imag
_atom_type_scat_source
C C 0.0033 0.0016 'International Tables Vol C Tables 4.2.6.8 and 6.1.1.4'
H H 0.0000 0.0000 'International Tables Vol C Tables 4.2.6.8 and 6.1.1.4'
N N 0.0061 0.0033 'International Tables Vol C Tables 4.2.6.8 and 6.1.1.4'
O O 0.0106 0.0060 'International Tables Vol C Tables 4.2.6.8 and 6.1.1.4'
Cl Cl 0.1484 0.1585 'International Tables Vol C Tables 4.2.6.8 and 6.1.1.4'
Os Os -1.2165 7.6030 'International Tables Vol C Tables 4.2.6.8 and 6.1.1.4'

loop_
_geom_angle_atom_site_label_1
_geom_angle_atom_site_label_2
_geom_angle_atom_site_label_3
_geom_angle
_geom_angle_site_symmetry_1
_geom_angle_site_symmetry_3
_geom_angle_publ_flag
N5 Os1 N4 97.0(6) . . y
N5 Os1 C27 78.4(7) . . y
N4 Os1 C27 83.6(7) . . y
N5 Os1 N1 87.3(6) . . y
N4 Os1 N1 175.2(6) . . y
C27 Os1 N1 99.6(7) . . y
N5 Os1 N3 172.0(6) . . y
N4 Os1 N3 78.6(6) . . y
C27 Os1 N3 94.4(7) . . y
N1 Os1 N3 97.5(6) . . y
N5 Os1 N2 96.8(6) . . y
N4 Os1 N2 100.1(6) . . y
C27 Os1 N2 174.4(7) . . y
N1 Os1 N2 77.0(6) . . y
N3 Os1 N2 90.5(6) . . y
C1 N1 C5 118.8(16) . . ?
C1 N1 Os1 124.3(13) . . ?
C5 N1 Os1 116.7(12) . . y
C6 N2 C10 120.9(17) . . ?
C6 N2 Os1 114.3(12) . . y
C10 N2 Os1 124.7(13) . . ?
N1 C1 C2 119(2) . . ?
N1 C1 H1 120.5 . . ?
C2 C1 H1 120.5 . . ?
C3 C2 C1 125(2) . . ?
C3 C2 H2 117.6 . . ?
C1 C2 H2 117.6 . . ?
C2 C3 C4 116.5(18) . . ?
C2 C3 H3 121.7 . . ?
C4 C3 H3 121.7 . . ?
C5 C4 C3 119(2) . . ?
C5 C4 H4 120.6 . . ?
C3 C4 H4 120.6 . . ?
C4 C5 N1 121.9(19) . . ?
C4 C5 C6 123.6(18) . . ?
N1 C5 C6 114.5(15) . . y
N2 C6 C7 120.8(17) . . ?
N2 C6 C5 117.3(15) . . y
C7 C6 C5 121.9(16) . . ?
C8 C7 C6 117.5(18) . . ?
C8 C7 H7 121.2 . . ?
C6 C7 H7 121.2 . . ?
C9 C8 C7 121(2) . . ?
C9 C8 H8 119.6 . . ?
C7 C8 H8 119.5 . . ?
C8 C9 C10 119(2) . . ?
C8 C9 H9 120.4 . . ?
C10 C9 H9 120.4 . . ?
N2 C10 C9 120.4(18) . . ?
N2 C10 H10 119.8 . . ?
C9 C10 H10 119.8 . . ?
C11 N3 C15 118.7(17) . . ?
C11 N3 Os1 125.6(14) . . ?
C15 N3 Os1 115.5(12) . . y
C20 N4 C16 120.0(17) . . ?
C20 N4 Os1 124.7(14) . . ?
C16 N4 Os1 115.4(13) . . y
N3 C11 C12 126(2) . . ?
N3 C11 H11 117.2 . . ?
C12 C11 H11 117.2 . . ?
C13 C12 C11 115(2) . . ?
C13 C12 H12 122.7 . . ?
C11 C12 H12 122.7 . . ?
C12 C13 C14 124(2) . . ?
C12 C13 H13 117.9 . . ?
C14 C13 H13 117.9 . . ?
C13 C14 C15 115.0(19) . . ?
C13 C14 H14 122.5 . . ?
C15 C14 H14 122.5 . . ?
N3 C15 C14 121.7(18) . . ?
N3 C15 C16 114.4(16) . . y
C14 C15 C16 123.7(18) . . ?
N4 C16 C17 119(2) . . ?
N4 C16 C15 116.0(17) . . y
C17 C16 C15 125(2) . . ?
C18 C17 C16 121(2) . . ?
C18 C17 H17 119.6 . . ?
C16 C17 H17 119.6 . . ?
C19 C18 C17 118(2) . . ?
C19 C18 H18 120.9 . . ?
C17 C18 H18 120.9 . . ?
C18 C19 C20 123(2) . . ?
C18 C19 H19 118.7 . . ?
C20 C19 H19 118.7 . . ?
N4 C20 C19 120(2) . . ?
N4 C20 H20 120.1 . . ?
C19 C20 H20 120.1 . . ?
C21 N5 C28 119.1(16) . . ?
C21 N5 Os1 119.4(13) . . y
C28 N5 Os1 121.1(11) . . ?
O1 C21 N5 123(2) . . ?
O1 C21 C22 127(2) . . ?
N5 C21 C22 110.3(19) . . y
C27 C22 C23 119.9(19) . . ?
C27 C22 C21 118.1(19) . . y
C23 C22 C21 121.6(19) . . ?
C24 C23 C22 119(2) . . ?
C24 C23 H23 120.5 . . ?
C22 C23 H23 120.5 . . ?
C25 C24 C23 121(2) . . ?
C25 C24 H24 119.5 . . ?
C23 C24 H24 119.4 . . ?
C24 C25 C26 121(2) . . ?
C24 C25 H25 119.3 . . ?
C26 C25 H25 119.3 . . ?
C27 C26 C25 121(2) . . ?
C27 C26 H26 119.7 . . ?
C25 C26 H26 119.7 . . ?
C26 C27 C22 118(2) . . ?
C26 C27 Os1 128.6(18) . . ?
C22 C27 Os1 113.6(14) . . y
C33 C28 C29 118.2(18) . . ?
C33 C28 N5 121.9(17) . . ?
C29 C28 N5 119.8(17) . . ?
C30 C29 C28 120(2) . . ?
C30 C29 H29 120.0 . . ?
C28 C29 H29 120.0 . . ?
C31 C30 C29 120(2) . . ?
C31 C30 H30 120.0 . . ?
C29 C30 H30 120.0 . . ?
C30 C31 C32 121(2) . . ?
C30 C31 H31 119.5 . . ?
C32 C31 H31 119.5 . . ?
C33 C32 C31 118(2) . . ?
C33 C32 H32 121.2 . . ?
C31 C32 H32 121.2 . . ?
C28 C33 C32 123.1(19) . . ?
C28 C33 H33 118.4 . . ?
C32 C33 H33 118.4 . . ?
O4 Cl1 O2 112.1(19) . . ?
O4 Cl1 O3 108.2(12) . . ?
O2 Cl1 O3 108.9(15) . . ?
O4 Cl1 O5 109.8(16) . . ?
O2 Cl1 O5 107.0(14) . . ?
O3 Cl1 O5 110.8(14) . . ?

loop_
_geom_bond_atom_site_label_1
_geom_bond_atom_site_label_2
_geom_bond_distance
_geom_bond_site_symmetry_2
_geom_bond_publ_flag
Os1 N5 2.041(15) . y
Os1 N4 2.047(14) . y
Os1 C27 2.06(2) . y
Os1 N1 2.076(14) . y
Os1 N3 2.091(15) . y
Os1 N2 2.186(14) . y
N1 C1 1.33(2) . ?
N1 C5 1.39(2) . y
N2 C6 1.31(2) . y
N2 C10 1.32(2) . ?
C1 C2 1.37(3) . ?
C1 H1 0.9300 . ?
C2 C3 1.31(3) . ?
C2 H2 0.9300 . ?
C3 C4 1.43(3) . ?
C3 H3 0.9300 . ?
C4 C5 1.34(3) . ?
C4 H4 0.9300 . ?
C5 C6 1.47(3) . y
C6 C7 1.39(2) . ?
C7 C8 1.37(3) . ?
C7 H7 0.9300 . ?
C8 C9 1.33(3) . ?
C8 H8 0.9300 . ?
C9 C10 1.38(3) . ?
C9 H9 0.9300 . ?
C10 H10 0.9300 . ?
N3 C11 1.31(2) . ?
N3 C15 1.35(2) . y
N4 C20 1.33(2) . ?
N4 C16 1.37(3) . y
C11 C12 1.38(3) . ?
C11 H11 0.9300 . ?
C12 C13 1.36(3) . ?
C12 H12 0.9300 . ?
C13 C14 1.39(3) . ?
C13 H13 0.9300 . ?
C14 C15 1.41(3) . ?
C14 H14 0.9300 . ?
C15 C16 1.46(3) . y
C16 C17 1.40(3) . ?
C17 C18 1.38(4) . ?
C17 H17 0.9300 . ?
C18 C19 1.31(3) . ?
C18 H18 0.9300 . ?
C19 C20 1.39(3) . ?
C19 H19 0.9300 . ?
C20 H20 0.9300 . ?
N5 C21 1.38(2) . y
N5 C28 1.44(2) . ?
C21 O1 1.20(2) . ?
C21 C22 1.45(3) . y
C22 C27 1.40(3) . y
C22 C23 1.41(3) . ?
C23 C24 1.36(3) . ?
C23 H23 0.9300 . ?
C24 C25 1.33(3) . ?
C24 H24 0.9300 . ?
C25 C26 1.38(3) . ?
C25 H25 0.9300 . ?
C26 C27 1.37(3) . ?
C26 H26 0.9300 . ?
C28 C33 1.35(2) . ?
C28 C29 1.41(3) . ?
C29 C30 1.39(3) . ?
C29 H29 0.9300 . ?
C30 C31 1.36(4) . ?
C30 H30 0.9300 . ?
C31 C32 1.40(3) . ?
C31 H31 0.9300 . ?
C32 C33 1.38(3) . ?
C32 H32 0.9300 . ?
C33 H33 0.9300 . ?
Cl1 O4 1.38(2) . ?
Cl1 O2 1.38(2) . ?
Cl1 O3 1.399(19) . ?
Cl1 O5 1.42(2) . ?

loop_
_geom_torsion_atom_site_label_1
_geom_torsion_atom_site_label_2
_geom_torsion_atom_site_label_3
_geom_torsion_atom_site_label_4
_geom_torsion
_geom_torsion_site_symmetry_1
_geom_torsion_site_symmetry_2
_geom_torsion_site_symmetry_3
_geom_torsion_site_symmetry_4
_geom_torsion_publ_flag
N5 Os1 N1 C1 81.3(18) . . . . ?
N4 Os1 N1 C1 -128(8) . . . . ?
C27 Os1 N1 C1 3.5(19) . . . . ?
N3 Os1 N1 C1 -92.3(18) . . . . ?
N2 Os1 N1 C1 178.9(19) . . . . ?
N5 Os1 N1 C5 -94.0(14) . . . . ?
N4 Os1 N1 C5 57(10) . . . . ?
C27 Os1 N1 C5 -171.8(14) . . . . ?
N3 Os1 N1 C5 92.4(14) . . . . ?
N2 Os1 N1 C5 3.6(14) . . . . ?
N5 Os1 N2 C6 82.5(14) . . . . ?
N4 Os1 N2 C6 -179.1(13) . . . . ?
C27 Os1 N2 C6 50(8) . . . . ?
N1 Os1 N2 C6 -3.0(13) . . . . ?
N3 Os1 N2 C6 -100.6(14) . . . . ?
N5 Os1 N2 C10 -98.7(16) . . . . ?
N4 Os1 N2 C10 -0.3(17) . . . . ?
C27 Os1 N2 C10 -131(7) . . . . ?
N1 Os1 N2 C10 175.7(17) . . . . ?
N3 Os1 N2 C10 78.2(17) . . . . ?
C5 N1 C1 C2 -2(3) . . . . ?
Os1 N1 C1 C2 -176.9(16) . . . . ?
N1 C1 C2 C3 3(4) . . . . ?
C1 C2 C3 C4 -2(4) . . . . ?
C2 C3 C4 C5 -1(3) . . . . ?
C3 C4 C5 N1 3(3) . . . . ?
C3 C4 C5 C6 -179(2) . . . . ?
C1 N1 C5 C4 -1(3) . . . . ?
Os1 N1 C5 C4 174.4(17) . . . . ?
C1 N1 C5 C6 -179.3(18) . . . . ?
Os1 N1 C5 C6 -4(2) . . . . ?
C10 N2 C6 C7 5(3) . . . . ?
Os1 N2 C6 C7 -176.4(14) . . . . ?
C10 N2 C6 C5 -176.8(18) . . . . ?
Os1 N2 C6 C5 2(2) . . . . ?
C4 C5 C6 N2 -177(2) . . . . ?
N1 C5 C6 N2 1(3) . . . . ?
C4 C5 C6 C7 1(3) . . . . ?
N1 C5 C6 C7 179.5(18) . . . . ?
N2 C6 C7 C8 -2(3) . . . . ?
C5 C6 C7 C8 179.3(19) . . . . ?
C6 C7 C8 C9 1(3) . . . . ?
C7 C8 C9 C10 -2(4) . . . . ?
C6 N2 C10 C9 -6(3) . . . . ?
Os1 N2 C10 C9 175.5(16) . . . . ?
C8 C9 C10 N2 4(3) . . . . ?
N5 Os1 N3 C11 -122(4) . . . . ?
N4 Os1 N3 C11 -178.8(16) . . . . ?
C27 Os1 N3 C11 -96.2(16) . . . . ?
N1 Os1 N3 C11 4.1(16) . . . . ?
N2 Os1 N3 C11 81.0(15) . . . . ?
N5 Os1 N3 C15 53(5) . . . . ?
N4 Os1 N3 C15 -3.3(12) . . . . ?
C27 Os1 N3 C15 79.3(13) . . . . ?
N1 Os1 N3 C15 179.6(13) . . . . ?
N2 Os1 N3 C15 -103.5(13) . . . . ?
N5 Os1 N4 C20 9.8(16) . . . . ?
C27 Os1 N4 C20 87.3(16) . . . . ?
N1 Os1 N4 C20 -141(8) . . . . ?
N3 Os1 N4 C20 -176.9(16) . . . . ?
N2 Os1 N4 C20 -88.4(16) . . . . ?
N5 Os1 N4 C16 -171.0(13) . . . . ?
C27 Os1 N4 C16 -93.6(14) . . . . ?
N1 Os1 N4 C16 38(9) . . . . ?
N3 Os1 N4 C16 2.3(13) . . . . ?
N2 Os1 N4 C16 90.7(14) . . . . ?
C15 N3 C11 C12 -5(3) . . . . ?
Os1 N3 C11 C12 169.9(16) . . . . ?
N3 C11 C12 C13 5(3) . . . . ?
C11 C12 C13 C14 -4(4) . . . . ?
C12 C13 C14 C15 2(4) . . . . ?
C11 N3 C15 C14 4(3) . . . . ?
Os1 N3 C15 C14 -172.0(14) . . . . ?
C11 N3 C15 C16 179.5(17) . . . . ?
Os1 N3 C15 C16 4(2) . . . . ?
C13 C14 C15 N3 -2(3) . . . . ?
C13 C14 C15 C16 -177.6(19) . . . . ?
C20 N4 C16 C17 1(3) . . . . ?
Os1 N4 C16 C17 -178.4(16) . . . . ?
C20 N4 C16 C15 178.1(17) . . . . ?
Os1 N4 C16 C15 -1(2) . . . . ?
N3 C15 C16 N4 -2(2) . . . . ?
C14 C15 C16 N4 173.8(17) . . . . ?
N3 C15 C16 C17 175(2) . . . . ?
C14 C15 C16 C17 -9(3) . . . . ?
N4 C16 C17 C18 -1(3) . . . . ?
C15 C16 C17 C18 -179(2) . . . . ?
C16 C17 C18 C19 1(3) . . . . ?
C17 C18 C19 C20 1(3) . . . . ?
C16 N4 C20 C19 1(3) . . . . ?
Os1 N4 C20 C19 179.7(15) . . . . ?
C18 C19 C20 N4 -2(3) . . . . ?
N4 Os1 N5 C21 80.8(15) . . . . ?
C27 Os1 N5 C21 -1.1(15) . . . . ?
N1 Os1 N5 C21 -101.5(15) . . . . ?
N3 Os1 N5 C21 25(5) . . . . ?
N2 Os1 N5 C21 -178.1(15) . . . . ?
N4 Os1 N5 C28 -106.1(13) . . . . ?
C27 Os1 N5 C28 171.9(15) . . . . ?
N1 Os1 N5 C28 71.6(14) . . . . ?
N3 Os1 N5 C28 -162(4) . . . . ?
N2 Os1 N5 C28 -5.0(14) . . . . ?
C28 N5 C21 O1 6(3) . . . . ?
Os1 N5 C21 O1 178.9(17) . . . . ?
C28 N5 C21 C22 -169.2(17) . . . . ?
Os1 N5 C21 C22 4(2) . . . . ?
O1 C21 C22 C27 179(2) . . . . ?
N5 C21 C22 C27 -6(3) . . . . ?
O1 C21 C22 C23 6(4) . . . . ?
N5 C21 C22 C23 -179.0(17) . . . . ?
C27 C22 C23 C24 6(3) . . . . ?
C21 C22 C23 C24 179(2) . . . . ?
C22 C23 C24 C25 -3(4) . . . . ?
C23 C24 C25 C26 2(4) . . . . ?
C24 C25 C26 C27 -4(4) . . . . ?
C25 C26 C27 C22 6(4) . . . . ?
C25 C26 C27 Os1 179.6(17) . . . . ?
C23 C22 C27 C26 -7(3) . . . . ?
C21 C22 C27 C26 179(2) . . . . ?
C23 C22 C27 Os1 178.4(15) . . . . ?
C21 C22 C27 Os1 5(3) . . . . ?
N5 Os1 C27 C26 -176(2) . . . . ?
N4 Os1 C27 C26 86(2) . . . . ?
N1 Os1 C27 C26 -90(2) . . . . ?
N3 Os1 C27 C26 8(2) . . . . ?
N2 Os1 C27 C26 -143(6) . . . . ?
N5 Os1 C27 C22 -2.2(15) . . . . ?
N4 Os1 C27 C22 -100.7(16) . . . . ?
N1 Os1 C27 C22 82.9(15) . . . . ?
N3 Os1 C27 C22 -178.7(15) . . . . ?
N2 Os1 C27 C22 30(8) . . . . ?
C21 N5 C28 C33 -119(2) . . . . ?
Os1 N5 C28 C33 68(2) . . . . ?
C21 N5 C28 C29 64(2) . . . . ?
Os1 N5 C28 C29 -109.5(18) . . . . ?
C33 C28 C29 C30 5(3) . . . . ?
N5 C28 C29 C30 -178(2) . . . . ?
C28 C29 C30 C31 -3(4) . . . . ?
C29 C30 C31 C32 2(4) . . . . ?
C30 C31 C32 C33 -2(4) . . . . ?
C29 C28 C33 C32 -5(3) . . . . ?
N5 C28 C33 C32 177.5(17) . . . . ?
C31 C32 C33 C28 4(3) . . . . ?
